data_1561348
loop_
_publ_author_name
'Teng, Chunlin'
'Xiao, Hanxi'
'Cai, Qing'
'Tang, Jianting'
'Cai, Tiejun'
'Deng, Qian'

_publ_section_title
;
 Two supramolecular complexes based on polyoxometalates and Co-EDTA units
 via covalent connection or non-covalent interaction
;
_journal_name_full 'Journal of Solid State Chemistry'
_journal_page_first 146
_journal_page_last 153
_journal_paper_doi 10.1016/j.jssc.2016.08.021
_journal_volume 243
_journal_year 2016
_chemical_formula_sum 'C80 H198 Co8 N16 Na22 O275 Si4 W48'
_chemical_formula_weight 15698.92
_space_group_IT_number 14
_space_group_name_Hall '-P 2yn'
_space_group_name_H-M_alt 'P 1 21/n 1'
_symmetry_cell_setting monoclinic
_symmetry_space_group_name_H-M 'P 1 21/n 1'
_atom_sites_solution_hydrogens geom
_atom_sites_solution_primary direct
_atom_sites_solution_secondary difmap
_cell_angle_alpha 90.00
_cell_angle_beta 102.1600(10)
_cell_angle_gamma 90.00
_cell_formula_units_Z 1
_cell_length_a 15.4691(6)
_cell_length_b 29.3237(13)
_cell_length_c 16.5389(7)
_cell_measurement_reflns_used 9987
_cell_measurement_temperature 296(2)
_cell_measurement_theta_max 27.5634
_cell_measurement_theta_min 3.1361
_cell_volume 7333.9(5)
_computing_structure_refinement 'SHELXL-97 (Sheldrick, 1997)'
_computing_structure_solution 'SHELXS-97 (Sheldrick, 1990)'
_diffrn_ambient_temperature 296(2)
_diffrn_measured_fraction_theta_full 0.994
_diffrn_measured_fraction_theta_max 0.994
_diffrn_measurement_device_type bruker-CCD
_diffrn_radiation_monochromator graphite
_diffrn_radiation_source 'fine-focus sealed tube'
_diffrn_radiation_type MoK\a
_diffrn_radiation_wavelength 0.71073
_diffrn_reflns_av_R_equivalents 0.2458
_diffrn_reflns_av_sigmaI/netI 0.0979
_diffrn_reflns_limit_h_max 18
_diffrn_reflns_limit_h_min -18
_diffrn_reflns_limit_k_max 34
_diffrn_reflns_limit_k_min -35
_diffrn_reflns_limit_l_max 19
_diffrn_reflns_limit_l_min -19
_diffrn_reflns_number 97041
_diffrn_reflns_theta_full 25.10
_diffrn_reflns_theta_max 25.10
_diffrn_reflns_theta_min 3.03
_exptl_absorpt_coefficient_mu 19.348
_exptl_crystal_colour purple
_exptl_crystal_density_diffrn 3.555
_exptl_crystal_density_method 'not measured'
_exptl_crystal_description block
_exptl_crystal_F_000 7056
_refine_diff_density_max 4.314
_refine_diff_density_min -2.986
_refine_diff_density_rms 0.463
_refine_ls_extinction_method none
_refine_ls_goodness_of_fit_ref 1.089
_refine_ls_hydrogen_treatment mixed
_refine_ls_matrix_type full
_refine_ls_number_parameters 1072
_refine_ls_number_reflns 12986
_refine_ls_number_restraints 749
_refine_ls_restrained_S_all 1.065
_refine_ls_R_factor_all 0.0758
_refine_ls_R_factor_gt 0.0524
_refine_ls_shift/su_max 0.002
_refine_ls_shift/su_mean 0.000
_refine_ls_structure_factor_coef Fsqd
_refine_ls_weighting_details 'calc w=1/[\s^2^(Fo^2^)+(0.0532P)^2^+48.8922P] where P=(Fo^2^+2Fc^2^)/3'
_refine_ls_weighting_scheme calc
_refine_ls_wR_factor_gt 0.1316
_refine_ls_wR_factor_ref 0.1415
_reflns_number_gt 9597
_reflns_number_total 12986
_reflns_threshold_expression >2sigma(I)
_cod_data_source_file JSSC-2016-243-146.cif
_cod_data_source_block ww
_cod_original_sg_symbol_H-M P21/n
_cod_database_code 1561348

loop_
_symmetry_equiv_pos_as_xyz
'x, y, z'
'-x+1/2, y+1/2, -z+1/2'
'-x, -y, -z'
'x-1/2, -y-1/2, z-1/2'

loop_
_atom_site_label
_atom_site_type_symbol
_atom_site_fract_x
_atom_site_fract_y
_atom_site_fract_z
_atom_site_U_iso_or_equiv
_atom_site_adp_type
_atom_site_occupancy
_atom_site_symmetry_multiplicity
_atom_site_calc_flag
_atom_site_refinement_flags
_atom_site_disorder_assembly
_atom_site_disorder_group
W1 W 0.39836(4) 0.23808(2) 0.53975(3) 0.01352(15) Uani 1 1 d . . .
Si1 Si 0.4256(2) 0.24348(12) 0.3350(2) 0.0058(8) Uani 1 1 d . . .
Co1 Co -0.07220(11) 0.09100(6) 0.34662(11) 0.0126(4) Uani 1 1 d . . .
O1 O 0.3628(5) 0.2829(3) 0.1398(6) 0.016(2) Uani 1 1 d U A .
N1 N -0.0446(7) 0.1323(4) 0.2643(7) 0.015(3) Uani 1 1 d . . .
C1 C 0.0491(9) 0.1242(5) 0.2632(9) 0.020(3) Uani 1 1 d U . .
H1A H 0.0870 0.1412 0.3072 0.024 Uiso 1 1 calc R . .
H1B H 0.0618 0.1339 0.2107 0.024 Uiso 1 1 calc R . .
Na1 Na 0.1856(4) 0.1819(2) 0.5720(4) 0.0379(17) Uani 1 1 d . . .
W2 W 0.31452(3) 0.32806(2) 0.19860(3) 0.01322(15) Uani 1 1 d . . .
Co2 Co 0.42761(11) 0.08382(6) 0.83350(11) 0.0132(4) Uani 1 1 d . . .
O2 O 0.2841(6) 0.3689(3) 0.1242(6) 0.021(2) Uani 1 1 d U . .
N2 N -0.1404(7) 0.1375(4) 0.3882(7) 0.014(3) Uani 1 1 d U . .
C2 C 0.0655(10) 0.0716(6) 0.2759(10) 0.026(4) Uani 1 1 d . . .
Na2 Na 0.0000 0.0000 0.5000 0.049(3) Uani 1 2 d S . .
W3 W 0.55667(3) 0.32899(2) 0.27714(3) 0.01294(15) Uani 1 1 d . . .
O3 O 0.2094(5) 0.2940(3) 0.1870(5) 0.015(2) Uani 1 1 d U . .
N3 N 0.4630(7) 0.1382(4) 0.7826(7) 0.016(3) Uani 1 1 d U . .
C3 C -0.1007(10) 0.1174(6) 0.1824(9) 0.027(4) Uani 1 1 d . . .
H3A H -0.1270 0.1441 0.1523 0.032 Uiso 1 1 calc R . .
H3B H -0.0631 0.1028 0.1499 0.032 Uiso 1 1 calc R . .
Na3 Na 0.6909(4) 0.0592(2) 0.5964(4) 0.0361(16) Uani 1 1 d D . .
W4 W 0.30244(3) 0.15692(2) 0.40670(3) 0.01318(15) Uani 1 1 d . . .
O4 O 0.0839(7) 0.2335(4) 0.2305(7) 0.031(3) Uani 1 1 d U . .
N4 N 0.3888(7) 0.1204(4) 0.9167(7) 0.021(3) Uani 1 1 d . . .
C4 C -0.1726(9) 0.0850(6) 0.1924(10) 0.028(4) Uani 1 1 d U . .
Na4 Na -0.2706(4) 0.0548(2) -0.0061(4) 0.0392(16) Uani 1 1 d DU . .
W5 W 0.52284(3) 0.15759(2) 0.47665(3) 0.01408(15) Uani 1 1 d . . .
O5 O 0.2274(6) 0.1168(4) 0.4224(6) 0.026(2) Uani 1 1 d U . .
C5 C -0.0678(10) 0.1783(5) 0.2904(10) 0.028(4) Uani 1 1 d . . .
H5A H -0.0756 0.1994 0.2442 0.033 Uiso 1 1 calc R . .
H5B H -0.0212 0.1898 0.3343 0.033 Uiso 1 1 calc R . .
Na5 Na 0.3731(4) -0.0468(2) 0.8362(4) 0.0311(15) Uani 1 1 d . . .
W6 W 0.53277(3) 0.32852(2) 0.47359(3) 0.01364(15) Uani 1 1 d . . .
O6 O 0.3128(5) 0.1910(3) 0.5092(5) 0.014(2) Uani 1 1 d U . .
C6 C -0.1573(9) 0.1735(5) 0.3221(9) 0.021(3) Uani 1 1 d . . .
H6A H -0.1728 0.2022 0.3445 0.025 Uiso 1 1 calc R . .
H6B H -0.2052 0.1643 0.2772 0.025 Uiso 1 1 calc R . .
Na6 Na 0.6195(4) 0.4236(2) 0.1290(4) 0.0284(14) Uani 1 1 d . . .
W7 W 0.19312(4) 0.24613(2) 0.26161(4) 0.01449(15) Uani 1 1 d . . .
O7 O 0.3862(7) 0.2492(3) 0.6382(6) 0.022(2) Uani 1 1 d U . .
C7 C -0.2174(9) 0.1132(6) 0.4040(9) 0.024(4) Uani 1 1 d . . .
H7A H -0.2608 0.1094 0.3528 0.028 Uiso 1 1 calc R . .
H7B H -0.2444 0.1305 0.4422 0.028 Uiso 1 1 calc R . .
W8 W 0.55157(3) 0.159670(19) 0.26069(3) 0.01185(15) Uani 1 1 d . . .
O8 O 0.4154(5) 0.2104(3) 0.4119(5) 0.0103(19) Uani 1 1 d U A .
C8 C -0.1886(9) 0.0676(5) 0.4402(9) 0.021(3) Uani 1 1 d . . .
W9 W 0.45317(4) 0.240080(19) 0.12936(3) 0.01141(15) Uani 1 1 d . . .
O9 O 0.5877(6) 0.1169(4) 0.5310(6) 0.026(2) Uani 1 1 d U A .
C9 C -0.0883(9) 0.1548(5) 0.4657(8) 0.019(3) Uani 1 1 d U . .
H9A H -0.1180 0.1475 0.5101 0.023 Uiso 1 1 calc R . .
H9B H -0.0847 0.1878 0.4624 0.023 Uiso 1 1 calc R . .
W10 W 0.29027(3) 0.32690(2) 0.39531(3) 0.01456(15) Uani 1 1 d . . .
O10 O 0.4861(5) 0.1903(3) 0.5623(5) 0.014(2) Uani 1 1 d U A .
C10 C 0.0043(9) 0.1354(5) 0.4859(8) 0.015(3) Uani 1 1 d U . .
W11 W 0.65657(3) 0.248420(19) 0.40910(4) 0.01276(15) Uani 1 1 d . . .
O11 O 0.3179(5) 0.2802(3) 0.4754(5) 0.013(2) Uani 1 1 d U . .
C11 C 0.3059(9) 0.0993(5) 0.9278(10) 0.027(4) Uani 1 1 d . . .
H11A H 0.2570 0.1091 0.8844 0.032 Uiso 1 1 calc R . .
H11B H 0.2934 0.1079 0.9808 0.032 Uiso 1 1 calc R . .
W12 W 0.33029(3) 0.15818(2) 0.19073(3) 0.01310(15) Uani 1 1 d . . .
O12 O 0.1888(6) 0.2927(3) 0.3446(6) 0.018(2) Uani 1 1 d U . .
C12 C 0.3187(9) 0.0478(5) 0.9238(9) 0.023(4) Uani 1 1 d . . .
O13 O 0.2465(5) 0.2042(3) 0.1994(5) 0.014(2) Uani 1 1 d U A .
C13 C 0.3858(10) 0.1672(5) 0.8836(10) 0.024(4) Uani 1 1 d U . .
H13A H 0.3880 0.1889 0.9281 0.029 Uiso 1 1 calc R . .
H13B H 0.3309 0.1718 0.8436 0.029 Uiso 1 1 calc R . .
O14 O 0.2282(5) 0.2036(3) 0.3502(5) 0.016(2) Uani 1 1 d U . .
C14 C 0.4638(9) 0.1749(5) 0.8425(9) 0.020(3) Uani 1 1 d . . .
H14A H 0.4585 0.2042 0.8149 0.024 Uiso 1 1 calc R . .
H14B H 0.5187 0.1744 0.8836 0.024 Uiso 1 1 calc R . .
O15 O 0.2691(6) 0.1174(4) 0.1338(6) 0.026(3) Uani 1 1 d U A .
C15 C 0.5497(9) 0.1258(6) 0.7615(10) 0.029(4) Uani 1 1 d . A .
H15A H 0.5974 0.1294 0.8096 0.034 Uiso 1 1 calc R . .
H15B H 0.5614 0.1454 0.7178 0.034 Uiso 1 1 calc R . .
O16 O 0.4116(6) 0.1266(3) 0.4563(6) 0.018(2) Uani 1 1 d U A .
C16 C 0.5434(10) 0.0764(6) 0.7332(9) 0.025(4) Uani 1 1 d . . .
O17 O 0.6267(6) 0.1199(3) 0.2438(6) 0.018(2) Uani 1 1 d U . .
C17 C 0.3950(9) 0.1463(5) 0.7054(9) 0.022(3) Uani 1 1 d . . .
H17A H 0.4212 0.1408 0.6580 0.026 Uiso 1 1 calc R . .
H17B H 0.3769 0.1781 0.7037 0.026 Uiso 1 1 calc R . .
O18 O 0.6056(6) 0.2051(3) 0.4680(5) 0.015(2) Uani 1 1 d U A .
C18 C 0.3142(9) 0.1165(5) 0.6989(9) 0.019(3) Uani 1 1 d . . .
O19 O 0.7650(6) 0.2374(4) 0.4408(6) 0.024(2) Uani 1 1 d U A .
C19 C 0.4569(9) 0.1164(6) 0.9935(9) 0.025(4) Uani 1 1 d . . .
H19A H 0.4318 0.1004 1.0345 0.030 Uiso 1 1 calc R . .
H19B H 0.4731 0.1468 1.0147 0.030 Uiso 1 1 calc R . .
C20 C 0.5394(9) 0.0918(5) 0.9829(8) 0.021(3) Uani 1 1 d . . .
O21 O 0.4358(5) 0.3444(3) 0.2453(6) 0.015(2) Uani 1 1 d U . .
O22 O 0.2407(6) 0.3659(3) 0.4462(6) 0.021(2) Uani 1 1 d U . .
O23 O 0.2837(6) 0.3574(3) 0.2921(6) 0.022(2) Uani 1 1 d U . .
O24 O 0.3388(5) 0.2752(3) 0.3070(5) 0.0102(19) Uani 1 1 d U . .
O25 O 0.4107(6) 0.3433(3) 0.4279(6) 0.020(2) Uani 1 1 d U . .
O26 O 0.5409(6) 0.1936(3) 0.1605(5) 0.015(2) Uani 1 1 d U A .
O27 O 0.5319(5) 0.2828(3) 0.1950(5) 0.012(2) Uani 1 1 d U A .
O28 O 0.6062(6) 0.3704(3) 0.2304(6) 0.022(2) Uani 1 1 d U . .
O29 O 0.4692(6) 0.2491(3) 0.0322(6) 0.018(2) Uani 1 1 d U A .
O30 O 0.3659(5) 0.1931(3) 0.1044(5) 0.011(2) Uani 1 1 d U A .
O31 O 0.4873(5) 0.2807(3) 0.5283(6) 0.014(2) Uani 1 1 d U . .
O32 O 0.5635(6) 0.3589(3) 0.3828(6) 0.016(2) Uani 1 1 d U . .
O33 O 0.4450(5) 0.1290(3) 0.2105(5) 0.013(2) Uani 1 1 d U A .
O34 O 0.4360(5) 0.2119(3) 0.2570(5) 0.011(2) Uani 1 1 d U A .
O35 O 0.5111(5) 0.2756(3) 0.3626(5) 0.0099(19) Uani 1 1 d U A .
O36 O 0.6401(6) 0.2952(3) 0.4858(6) 0.018(2) Uani 1 1 d U A .
O37 O 0.5595(7) 0.3680(4) 0.5493(6) 0.028(3) Uani 1 1 d U . .
O38 O 0.5314(6) 0.1424(3) 0.3664(6) 0.017(2) Uani 1 1 d U A .
O39 O 0.3229(6) 0.1422(3) 0.3008(6) 0.017(2) Uani 1 1 d U A .
O40 O 0.6261(5) 0.2060(3) 0.3177(6) 0.014(2) Uani 1 1 d U A .
O41 O 0.1289(8) 0.0541(4) 0.2597(8) 0.045(3) Uani 1 1 d U . .
O42 O 0.0075(6) 0.0506(3) 0.3061(6) 0.022(2) Uani 1 1 d U . .
O43 O -0.1694(6) 0.0702(3) 0.2666(6) 0.019(2) Uani 1 1 d U . .
O44 O -0.2296(7) 0.0720(4) 0.1346(6) 0.034(3) Uani 1 1 d U . .
O45 O -0.1140(6) 0.0538(3) 0.4262(6) 0.022(2) Uani 1 1 d U . .
O46 O -0.2292(7) 0.0464(4) 0.4842(7) 0.039(3) Uani 1 1 d U . .
O47 O 0.0236(5) 0.1101(3) 0.4280(6) 0.018(2) Uani 1 1 d U . .
O48 O 0.0561(6) 0.1427(4) 0.5503(6) 0.027(3) Uani 1 1 d U . .
O49 O 0.3772(6) 0.0343(3) 0.8858(6) 0.020(2) Uani 1 1 d U . .
O50 O 0.2743(7) 0.0233(4) 0.9610(7) 0.041(3) Uani 1 1 d U . .
O51 O 0.4809(6) 0.0533(3) 0.7529(6) 0.021(2) Uani 1 1 d U A .
O52 O 0.5962(8) 0.0602(4) 0.6956(8) 0.044(3) Uani 1 1 d U A .
O53 O 0.3185(6) 0.0873(3) 0.7580(6) 0.020(2) Uani 1 1 d U . .
O54 O 0.2526(6) 0.1188(4) 0.6400(6) 0.030(3) Uani 1 1 d U . .
O55 O 0.6016(6) 0.0862(4) 1.0395(6) 0.032(3) Uani 1 1 d U . .
O56 O 0.5365(6) 0.0780(4) 0.9072(6) 0.023(2) Uani 1 1 d U . .
O57 O -0.0178(7) 0.0383(4) 0.6218(7) 0.042(3) Uani 1 1 d U . .
H57A H 0.0209 0.0249 0.6688 0.062 Uiso 1 1 d R . .
H57C H -0.0780 0.0353 0.6276 0.062 Uiso 1 1 d R . .
O58 O 0.1145(9) 0.2293(5) 0.4633(9) 0.064(4) Uani 1 1 d U . .
H58A H 0.0689 0.2465 0.4809 0.096 Uiso 1 1 d R . .
H58B H 0.1570 0.2499 0.4486 0.096 Uiso 1 1 d R . .
O59 O 0.2242(8) 0.2317(5) 0.6823(9) 0.052(4) Uani 1 1 d U . .
H59B H 0.2804 0.2229 0.7156 0.077 Uiso 1 1 d R . .
H59C H 0.2282 0.2621 0.6617 0.077 Uiso 1 1 d R . .
O60 O 0.8165(11) 0.0337(6) 0.6907(11) 0.099(6) Uani 1 1 d U A .
H60A H 0.8456 0.0074 0.6870 0.119 Uiso 1 1 d R . .
H60B H 0.8313 0.0554 0.7349 0.149 Uiso 1 1 d R . .
O61 O -0.1404(7) -0.0394(4) 0.4921(7) 0.037(3) Uani 1 1 d U . .
H61A H -0.1295 -0.0687 0.5182 0.055 Uiso 1 1 d R . .
H61B H -0.1773 -0.0217 0.5202 0.055 Uiso 1 1 d R . .
O62 O 0.5318(9) -0.0347(5) 0.8638(10) 0.068(4) Uani 1 1 d U . .
H62A H 0.5603 -0.0619 0.8507 0.102 Uiso 1 1 d R . .
H62B H 0.5447 -0.0100 0.8300 0.102 Uiso 1 1 d R . .
O63 O 0.3561(10) -0.0168(5) 0.6991(9) 0.070(4) Uani 1 1 d U . .
H63B H 0.3034 0.0014 0.6858 0.105 Uiso 1 1 d R . .
H63C H 0.4065 0.0018 0.6965 0.105 Uiso 1 1 d R . .
O64 O 0.1481(16) 0.0428(9) 0.0814(16) 0.054(7) Uani 0.50 1 d PU . .
H64C H 0.1114 0.0235 0.1069 0.080 Uiso 0.50 1 d PR . .
H64D H 0.1598 0.0708 0.1121 0.080 Uiso 0.50 1 d PR . .
O65 O -0.1141(8) 0.0512(11) 0.0084(19) 0.074(9) Uani 0.50 1 d PDU . .
H65B H -0.0973 0.0688 -0.0348 0.111 Uiso 0.50 1 d PR . .
H65C H -0.0970 0.0200 0.0040 0.111 Uiso 0.50 1 d PR . .
O66 O 0.6752(7) 0.4744(4) 0.2352(7) 0.041(3) Uani 1 1 d U . .
H66A H 0.6890 0.5027 0.2118 0.062 Uiso 1 1 d R . .
H66C H 0.7278 0.4619 0.2693 0.062 Uiso 1 1 d R . .
O67 O 0.2104(10) 0.3218(6) 0.6053(10) 0.082(5) Uani 1 1 d U . .
H67B H 0.1710 0.3170 0.6422 0.123 Uiso 1 1 d R . .
H67C H 0.1791 0.3365 0.5559 0.123 Uiso 1 1 d R . .
O68 O -0.2878(17) 0.0238(9) -0.1409(9) 0.058(8) Uani 0.50 1 d PDU . .
H68B H -0.2600 -0.0056 -0.1370 0.088 Uiso 0.50 1 d PR . .
H68C H -0.2606 0.0435 -0.1747 0.088 Uiso 0.50 1 d PR . .
O69 O 0.566(4) -0.041(2) 0.678(4) 0.08(2) Uani 0.25 1 d PU . .
H69B H 0.6009 -0.0569 0.7250 0.120 Uiso 0.25 1 d PR . .
H69C H 0.5131 -0.0587 0.6575 0.120 Uiso 0.25 1 d PR . .
O70 O 1.0713(17) 0.0269(10) 0.8579(17) 0.061(8) Uani 0.50 1 d PU . .
H70A H 1.0754 -0.0010 0.8888 0.092 Uiso 0.50 1 d PR . .
H70B H 1.1171 0.0277 0.8268 0.092 Uiso 0.50 1 d PR . .
O71 O 0.612(3) -0.0089(9) 0.549(3) 0.097(13) Uani 0.50 1 d PDU A 1
H7AB H 0.6001 -0.0096 0.4895 0.146 Uiso 0.50 1 d PR A 1
H7AC H 0.5564 -0.0089 0.5669 0.146 Uiso 0.50 1 d PR A 1
O71B O 0.680(4) -0.0220(4) 0.591(4) 0.074(19) Uani 0.25 1 d PDU A 2
H71E H 0.6736 -0.0316 0.5343 0.112 Uiso 0.25 1 d PR A 2
H71F H 0.6290 -0.0316 0.6111 0.112 Uiso 0.25 1 d PR A 2
O71A O 0.581(5) 0.010(3) 0.518(6) 0.13(4) Uani 0.25 1 d PDU A 3
H71A H 0.5985 -0.0213 0.5281 0.195 Uiso 0.25 1 d PR A 3
H71B H 0.5748 0.0169 0.4608 0.195 Uiso 0.25 1 d PR A 3
O72 O 0.6610(6) 0.2957(3) 0.3279(6) 0.018(2) Uani 1 1 d U A .
O73 O 0.9184(13) 0.0640(8) 0.8326(13) 0.038(6) Uani 0.50 1 d PU . .
H73A H 0.9349 0.0389 0.8698 0.057 Uiso 0.50 1 d PR . .
H73B H 0.9706 0.0779 0.8209 0.057 Uiso 0.50 1 d PR . .

loop_
_atom_site_aniso_label
_atom_site_aniso_U_11
_atom_site_aniso_U_22
_atom_site_aniso_U_33
_atom_site_aniso_U_23
_atom_site_aniso_U_13
_atom_site_aniso_U_12
W1 0.0151(3) 0.0183(3) 0.0086(3) 0.0010(2) 0.0058(2) -0.0011(2)
Si1 0.0046(17) 0.0070(19) 0.0063(18) 0.0014(14) 0.0021(14) -0.0021(14)
Co1 0.0116(9) 0.0118(10) 0.0132(10) 0.0006(8) -0.0002(7) 0.0016(7)
O1 0.013(4) 0.023(5) 0.015(5) 0.000(4) 0.008(4) 0.008(4)
N1 0.009(6) 0.016(7) 0.018(7) -0.002(5) -0.003(5) 0.001(5)
C1 0.018(6) 0.021(7) 0.022(7) 0.009(5) 0.010(5) -0.003(5)
Na1 0.020(3) 0.048(5) 0.045(4) 0.018(3) 0.005(3) 0.000(3)
W2 0.0145(3) 0.0131(3) 0.0128(3) 0.0041(2) 0.0044(2) 0.0053(2)
Co2 0.0152(9) 0.0124(10) 0.0112(9) 0.0015(8) 0.0010(7) -0.0013(8)
O2 0.029(5) 0.019(5) 0.013(5) 0.007(4) 0.003(4) 0.008(4)
N2 0.008(4) 0.015(5) 0.018(5) 0.002(4) 0.001(4) 0.007(4)
C2 0.024(8) 0.031(10) 0.026(9) -0.002(7) 0.014(7) 0.005(7)
Na2 0.044(6) 0.049(7) 0.046(6) -0.011(5) -0.008(5) 0.010(5)
W3 0.0137(3) 0.0139(3) 0.0125(3) 0.0009(2) 0.0056(2) -0.0039(2)
O3 0.014(4) 0.015(4) 0.013(4) -0.001(4) -0.003(3) 0.010(3)
N3 0.010(4) 0.018(5) 0.018(5) -0.001(4) -0.003(4) -0.009(4)
C3 0.027(8) 0.031(10) 0.016(8) 0.001(7) -0.010(6) 0.008(7)
Na3 0.040(4) 0.037(4) 0.039(4) 0.012(3) 0.025(3) 0.011(3)
W4 0.0121(3) 0.0151(3) 0.0127(3) 0.0022(2) 0.0035(2) -0.0035(2)
O4 0.026(5) 0.033(6) 0.034(6) 0.004(5) 0.008(4) 0.001(4)
N4 0.017(6) 0.024(8) 0.019(7) -0.001(6) 0.001(5) 0.003(5)
C4 0.017(6) 0.036(8) 0.027(7) -0.004(6) -0.005(6) -0.002(6)
Na4 0.052(4) 0.036(4) 0.034(4) 0.008(3) 0.019(3) -0.006(3)
W5 0.0125(3) 0.0182(3) 0.0115(3) 0.0063(2) 0.0024(2) 0.0045(2)
O5 0.021(5) 0.032(6) 0.028(5) 0.003(4) 0.014(4) -0.006(4)
C5 0.029(9) 0.026(10) 0.026(9) 0.006(7) 0.001(7) -0.008(7)
Na5 0.041(4) 0.022(4) 0.031(4) -0.002(3) 0.007(3) 0.001(3)
W6 0.0151(3) 0.0152(3) 0.0119(3) -0.0050(2) 0.0057(2) -0.0040(2)
O6 0.017(4) 0.018(4) 0.008(4) 0.007(3) 0.002(3) 0.002(3)
C6 0.024(8) 0.012(8) 0.029(9) 0.004(7) 0.007(7) 0.001(6)
Na6 0.036(3) 0.022(3) 0.027(3) 0.003(3) 0.004(3) -0.001(3)
W7 0.0074(3) 0.0173(3) 0.0181(3) 0.0017(2) 0.0012(2) 0.0016(2)
O7 0.030(5) 0.024(5) 0.015(5) 0.001(4) 0.009(4) -0.004(4)
C7 0.018(8) 0.036(10) 0.018(8) 0.001(7) 0.005(6) 0.001(7)
W8 0.0109(3) 0.0125(3) 0.0116(3) -0.0016(2) 0.0012(2) 0.0048(2)
O8 0.010(2) 0.011(2) 0.010(2) -0.0005(10) 0.0020(10) -0.0001(10)
C8 0.023(8) 0.020(9) 0.021(8) 0.000(7) 0.005(6) -0.010(7)
W9 0.0146(3) 0.0128(3) 0.0075(3) 0.0006(2) 0.0038(2) 0.0015(2)
O9 0.023(5) 0.023(5) 0.027(5) 0.003(4) -0.002(4) 0.001(4)
C9 0.024(6) 0.022(6) 0.010(5) -0.009(5) 0.002(4) 0.000(5)
W10 0.0141(3) 0.0162(3) 0.0149(3) -0.0014(2) 0.0063(2) 0.0060(2)
O10 0.017(4) 0.019(4) 0.007(4) 0.003(3) 0.004(3) -0.003(3)
C10 0.021(6) 0.011(6) 0.014(6) -0.005(5) 0.002(5) -0.005(5)
W11 0.0072(3) 0.0170(3) 0.0136(3) -0.0013(2) 0.0012(2) 0.0001(2)
O11 0.010(4) 0.016(5) 0.013(5) 0.001(4) 0.000(3) -0.001(4)
C11 0.020(8) 0.028(10) 0.029(9) -0.012(7) -0.003(7) -0.006(7)
W12 0.0121(3) 0.0151(3) 0.0118(3) -0.0030(2) 0.0018(2) -0.0032(2)
O12 0.019(5) 0.016(5) 0.023(5) 0.001(4) 0.014(4) 0.000(4)
C12 0.017(8) 0.016(8) 0.027(9) 0.006(7) -0.015(7) -0.008(7)
O13 0.011(4) 0.018(5) 0.014(5) 0.002(4) 0.003(4) 0.008(4)
C13 0.030(7) 0.009(6) 0.034(7) 0.000(6) 0.006(6) 0.000(5)
O14 0.013(4) 0.018(5) 0.015(5) -0.006(4) 0.003(4) 0.002(4)
C14 0.024(8) 0.015(8) 0.021(8) 0.002(6) 0.004(6) -0.007(6)
O15 0.024(5) 0.030(6) 0.021(5) 0.002(4) -0.004(4) -0.003(4)
C15 0.021(8) 0.028(10) 0.036(10) 0.016(8) 0.004(7) -0.010(7)
O16 0.021(5) 0.015(5) 0.019(5) 0.003(4) 0.004(4) 0.005(4)
C16 0.025(8) 0.036(10) 0.019(8) -0.006(7) 0.017(7) -0.004(7)
O17 0.020(4) 0.015(4) 0.019(4) 0.003(4) 0.004(4) 0.010(4)
C17 0.025(8) 0.024(9) 0.012(8) 0.008(7) -0.005(6) -0.004(7)
O18 0.018(4) 0.015(5) 0.011(4) 0.000(4) 0.002(4) 0.000(4)
C18 0.019(8) 0.028(9) 0.015(8) -0.006(7) 0.012(6) -0.002(6)
O19 0.019(5) 0.031(6) 0.021(5) -0.006(4) 0.004(4) 0.002(4)
C19 0.015(7) 0.044(11) 0.014(8) -0.005(7) -0.004(6) 0.010(7)
C20 0.025(8) 0.025(9) 0.009(7) -0.001(6) -0.003(6) 0.001(7)
O21 0.012(4) 0.014(5) 0.019(5) -0.003(4) 0.006(4) 0.000(4)
O22 0.019(5) 0.024(5) 0.020(5) -0.013(4) 0.003(4) 0.008(4)
O23 0.030(5) 0.013(5) 0.026(5) 0.005(4) 0.011(4) 0.007(4)
O24 0.006(3) 0.010(4) 0.015(4) 0.000(3) 0.003(3) 0.006(3)
O25 0.028(5) 0.014(5) 0.021(5) -0.001(4) 0.013(4) 0.000(4)
O26 0.016(4) 0.021(4) 0.007(4) -0.007(3) -0.001(3) 0.002(3)
O27 0.007(3) 0.016(4) 0.013(4) 0.001(3) -0.001(3) 0.005(3)
O28 0.024(5) 0.019(5) 0.023(5) 0.010(4) 0.002(4) -0.005(4)
O29 0.026(5) 0.014(5) 0.013(5) -0.001(4) 0.000(4) 0.000(4)
O30 0.005(4) 0.018(4) 0.009(4) 0.002(3) -0.001(3) 0.004(3)
O31 0.009(4) 0.016(4) 0.019(4) -0.006(4) 0.009(3) -0.004(3)
O32 0.022(5) 0.013(5) 0.017(5) 0.001(4) 0.009(4) -0.003(4)
O33 0.015(4) 0.013(4) 0.012(4) -0.006(3) 0.005(3) 0.003(3)
O34 0.006(3) 0.017(4) 0.009(4) 0.007(3) -0.001(3) 0.002(3)
O35 0.006(3) 0.011(4) 0.014(4) -0.002(3) 0.003(3) -0.005(3)
O36 0.015(4) 0.017(5) 0.019(5) -0.004(4) 0.000(4) -0.002(4)
O37 0.031(5) 0.032(6) 0.022(5) -0.010(4) 0.009(4) -0.010(4)
O38 0.018(5) 0.008(5) 0.020(5) -0.003(4) -0.002(4) -0.003(4)
O39 0.013(4) 0.013(5) 0.021(5) 0.001(4) -0.005(4) 0.004(4)
O40 0.007(4) 0.011(5) 0.022(5) -0.001(4) 0.002(4) -0.002(4)
O41 0.044(6) 0.038(6) 0.060(7) 0.003(6) 0.024(5) 0.008(5)
O42 0.029(5) 0.018(5) 0.022(5) -0.001(4) 0.012(4) 0.006(4)
O43 0.020(5) 0.016(5) 0.019(5) -0.007(4) 0.002(4) -0.005(4)
O44 0.034(5) 0.040(6) 0.023(5) -0.003(5) -0.003(4) -0.007(5)
O45 0.021(5) 0.019(5) 0.025(5) 0.004(4) 0.006(4) 0.003(4)
O46 0.044(5) 0.039(6) 0.043(5) 0.009(5) 0.027(4) 0.004(5)
O47 0.011(4) 0.027(5) 0.017(5) 0.005(4) 0.004(4) 0.001(4)
O48 0.023(5) 0.027(6) 0.025(5) 0.000(5) -0.008(4) 0.001(4)
O49 0.028(5) 0.019(5) 0.015(5) 0.004(4) 0.010(4) -0.001(4)
O50 0.041(6) 0.041(6) 0.045(6) 0.011(5) 0.018(5) -0.006(5)
O51 0.025(5) 0.018(5) 0.021(5) 0.002(4) 0.008(4) -0.003(4)
O52 0.049(6) 0.048(7) 0.046(6) 0.009(5) 0.032(5) 0.004(5)
O53 0.022(5) 0.024(5) 0.014(5) 0.005(4) 0.001(4) -0.006(4)
O54 0.026(5) 0.044(6) 0.018(5) 0.014(5) 0.005(4) 0.007(5)
O55 0.025(5) 0.040(6) 0.026(5) 0.010(5) -0.008(4) 0.002(5)
O56 0.016(4) 0.031(5) 0.018(5) 0.003(4) -0.004(3) 0.003(4)
O57 0.031(5) 0.049(7) 0.044(6) 0.007(5) 0.006(5) 0.004(5)
O58 0.060(7) 0.074(8) 0.067(8) 0.026(6) 0.033(6) 0.016(6)
O59 0.045(6) 0.054(7) 0.061(7) -0.004(6) 0.024(6) -0.010(6)
O60 0.101(9) 0.083(9) 0.107(9) 0.011(8) 0.006(7) 0.028(7)
O61 0.055(6) 0.024(6) 0.033(6) 0.001(5) 0.013(5) 0.003(5)
O62 0.059(7) 0.057(8) 0.089(8) 0.009(7) 0.021(6) 0.000(6)
O63 0.071(7) 0.071(8) 0.064(7) 0.009(7) 0.007(6) -0.020(6)
O64 0.058(9) 0.047(9) 0.059(9) 0.000(6) 0.020(6) 0.009(6)
O65 0.074(10) 0.074(11) 0.074(11) 0.000(7) 0.016(7) 0.000(7)
O66 0.047(6) 0.025(6) 0.046(6) -0.004(5) -0.003(5) -0.003(5)
O67 0.081(8) 0.087(9) 0.091(9) 0.000(7) 0.046(7) 0.002(7)
O68 0.058(9) 0.058(10) 0.058(9) 0.000(7) 0.012(6) 0.000(6)
O69 0.08(2) 0.08(2) 0.08(2) 0.000(5) 0.019(6) 0.000(5)
O70 0.057(9) 0.067(10) 0.065(10) -0.002(7) 0.024(6) 0.000(6)
O71 0.097(14) 0.097(14) 0.097(14) 0.000(6) 0.020(6) 0.000(6)
O71B 0.074(19) 0.07(2) 0.074(19) 0.000(7) 0.016(8) 0.000(7)
O71A 0.13(4) 0.13(4) 0.13(4) 0.000(7) 0.027(10) 0.000(7)
O72 0.018(4) 0.017(5) 0.022(4) -0.004(4) 0.010(4) -0.002(4)
O73 0.040(9) 0.028(9) 0.045(9) -0.001(8) 0.008(7) 0.017(7)

loop_
_atom_type_symbol
_atom_type_description
_atom_type_scat_dispersion_real
_atom_type_scat_dispersion_imag
_atom_type_scat_source
C C 0.0033 0.0016 'International Tables Vol C Tables 4.2.6.8 and 6.1.1.4'
H H 0.0000 0.0000 'International Tables Vol C Tables 4.2.6.8 and 6.1.1.4'
N N 0.0061 0.0033 'International Tables Vol C Tables 4.2.6.8 and 6.1.1.4'
O O 0.0106 0.0060 'International Tables Vol C Tables 4.2.6.8 and 6.1.1.4'
Si Si 0.0817 0.0704 'International Tables Vol C Tables 4.2.6.8 and 6.1.1.4'
Co Co 0.3494 0.9721 'International Tables Vol C Tables 4.2.6.8 and 6.1.1.4'
W W -0.8490 6.8722 'International Tables Vol C Tables 4.2.6.8 and 6.1.1.4'
Na Na 0.0362 0.0249 'International Tables Vol C Tables 4.2.6.8 and 6.1.1.4'

loop_
_geom_angle_atom_site_label_1
_geom_angle_atom_site_label_2
_geom_angle_atom_site_label_3
_geom_angle
_geom_angle_site_symmetry_1
_geom_angle_site_symmetry_3
O7 W1 O31 101.4(4) . .
O7 W1 O6 100.4(4) . .
O31 W1 O6 158.2(4) . .
O7 W1 O11 102.6(4) . .
O31 W1 O11 85.4(4) . .
O6 W1 O11 89.2(4) . .
O7 W1 O10 99.7(4) . .
O31 W1 O10 90.1(4) . .
O6 W1 O10 86.9(4) . .
O11 W1 O10 157.7(4) . .
O7 W1 O8 170.5(4) . .
O31 W1 O8 85.2(3) . .
O6 W1 O8 73.3(3) . .
O11 W1 O8 84.5(3) . .
O10 W1 O8 73.3(3) . .
O35 Si1 O24 109.1(5) . .
O35 Si1 O34 110.2(5) . .
O24 Si1 O34 108.4(4) . .
O35 Si1 O8 109.7(5) . .
O24 Si1 O8 110.7(5) . .
O34 Si1 O8 108.7(5) . .
O47 Co1 O43 178.2(4) . .
O47 Co1 O45 90.4(4) . .
O43 Co1 O45 87.9(4) . .
O47 Co1 O42 88.0(4) . .
O43 Co1 O42 91.8(4) . .
O45 Co1 O42 102.8(4) . .
O47 Co1 N1 93.5(4) . .
O43 Co1 N1 88.3(4) . .
O45 Co1 N1 172.7(4) . .
O42 Co1 N1 83.6(5) . .
O47 Co1 N2 86.7(4) . .
O43 Co1 N2 93.7(4) . .
O45 Co1 N2 82.6(5) . .
O42 Co1 N2 172.5(5) . .
N1 Co1 N2 91.5(5) . .
W2 O1 W9 151.9(5) . .
C1 N1 C5 116.7(11) . .
C1 N1 C3 108.8(11) . .
C5 N1 C3 113.3(11) . .
C1 N1 Co1 105.7(8) . .
C5 N1 Co1 105.2(9) . .
C3 N1 Co1 106.2(9) . .
N1 C1 C2 106.7(11) . .
O48 Na1 O54 87.8(4) . .
O48 Na1 O59 121.1(5) . .
O54 Na1 O59 96.2(5) . .
O48 Na1 O58 85.6(5) . .
O54 Na1 O58 160.1(6) . .
O59 Na1 O58 103.3(6) . .
O48 Na1 O6 139.1(5) . .
O54 Na1 O6 88.5(4) . .
O59 Na1 O6 99.8(4) . .
O58 Na1 O6 84.2(4) . .
O48 Na1 Na6 44.5(3) . 4_566
O54 Na1 Na6 43.4(3) . 4_566
O59 Na1 Na6 113.1(4) . 4_566
O58 Na1 Na6 128.3(4) . 4_566
O6 Na1 Na6 121.9(3) . 4_566
O48 Na1 W4 109.8(4) . .
O54 Na1 W4 87.8(3) . .
O59 Na1 W4 129.0(4) . .
O58 Na1 W4 76.9(4) . .
O6 Na1 W4 29.3(2) . .
Na6 Na1 W4 104.3(2) 4_566 .
O2 W2 O3 101.4(4) . .
O2 W2 O1 101.5(4) . .
O3 W2 O1 90.2(4) . .
O2 W2 O23 100.8(4) . .
O3 W2 O23 87.9(4) . .
O1 W2 O23 157.5(4) . .
O2 W2 O21 102.2(4) . .
O3 W2 O21 156.4(4) . .
O1 W2 O21 85.6(4) . .
O23 W2 O21 87.2(4) . .
O2 W2 O24 172.1(4) . .
O3 W2 O24 73.9(3) . .
O1 W2 O24 85.0(4) . .
O23 W2 O24 72.9(4) . .
O21 W2 O24 82.7(3) . .
O56 Co2 O53 177.8(5) . .
O56 Co2 O51 87.2(4) . .
O53 Co2 O51 91.2(4) . .
O56 Co2 O49 91.9(4) . .
O53 Co2 O49 87.0(4) . .
O51 Co2 O49 103.4(4) . .
O56 Co2 N3 93.4(4) . .
O53 Co2 N3 87.9(4) . .
O51 Co2 N3 83.2(5) . .
O49 Co2 N3 171.8(5) . .
O56 Co2 N4 87.6(5) . .
O53 Co2 N4 94.2(4) . .
O51 Co2 N4 171.7(5) . .
O49 Co2 N4 83.3(5) . .
N3 Co2 N4 90.6(5) . .
W2 O2 Na3 140.5(6) . 4_565
C9 N2 C7 109.5(11) . .
C9 N2 C6 112.1(11) . .
C7 N2 C6 116.8(10) . .
C9 N2 Co1 108.5(8) . .
C7 N2 Co1 104.2(9) . .
C6 N2 Co1 105.1(9) . .
O41 C2 O42 124.4(16) . .
O41 C2 C1 120.8(15) . .
O42 C2 C1 114.8(13) . .
O57 Na2 O57 180.0(5) . 3_556
O57 Na2 O61 89.5(4) . 3_556
O57 Na2 O61 90.5(4) 3_556 3_556
O57 Na2 O61 90.5(4) . .
O57 Na2 O61 89.5(4) 3_556 .
O61 Na2 O61 180.0(5) 3_556 .
O57 Na2 O45 85.4(4) . .
O57 Na2 O45 94.6(4) 3_556 .
O61 Na2 O45 104.9(3) 3_556 .
O61 Na2 O45 75.1(3) . .
O57 Na2 O45 94.6(4) . 3_556
O57 Na2 O45 85.4(4) 3_556 3_556
O61 Na2 O45 75.1(3) 3_556 3_556
O61 Na2 O45 104.9(3) . 3_556
O45 Na2 O45 180.0(4) . 3_556
O57 Na2 Na6 45.0(3) . 4_566
O57 Na2 Na6 135.0(3) 3_556 4_566
O61 Na2 Na6 44.5(3) 3_556 4_566
O61 Na2 Na6 135.5(3) . 4_566
O45 Na2 Na6 97.3(2) . 4_566
O45 Na2 Na6 82.7(2) 3_556 4_566
O57 Na2 Na6 135.0(3) . 2_545
O57 Na2 Na6 45.0(3) 3_556 2_545
O61 Na2 Na6 135.5(3) 3_556 2_545
O61 Na2 Na6 44.5(3) . 2_545
O45 Na2 Na6 82.7(2) . 2_545
O45 Na2 Na6 97.3(2) 3_556 2_545
Na6 Na2 Na6 180.00(15) 4_566 2_545
O28 W3 O21 102.5(4) . .
O28 W3 O27 103.1(4) . .
O21 W3 O27 86.1(4) . .
O28 W3 O72 98.3(4) . .
O21 W3 O72 159.2(4) . .
O27 W3 O72 88.5(4) . .
O28 W3 O32 98.2(4) . .
O21 W3 O32 90.3(4) . .
O27 W3 O32 158.7(4) . .
O72 W3 O32 87.4(4) . .
O28 W3 O35 168.9(4) . .
O21 W3 O35 85.5(4) . .
O27 W3 O35 85.0(4) . .
O72 W3 O35 74.0(3) . .
O32 W3 O35 73.9(3) . .
W2 O3 W7 123.3(4) . .
C14 N3 C17 111.5(11) . .
C14 N3 C15 117.2(11) . .
C17 N3 C15 110.1(12) . .
C14 N3 Co2 105.9(9) . .
C17 N3 Co2 106.8(8) . .
C15 N3 Co2 104.4(9) . .
C4 C3 N1 112.6(12) . .
O60 Na3 O71B 75.5(15) . .
O60 Na3 O71 104.4(12) . .
O71B Na3 O71 29.0(14) . .
O60 Na3 O71A 124(3) . .
O71B Na3 O71A 49(3) . .
O71 Na3 O71A 20(2) . .
O60 Na3 O9 153.9(6) . .
O71B Na3 O9 130.1(15) . .
O71 Na3 O9 101.1(11) . .
O71A Na3 O9 82(2) . .
O60 Na3 O52 95.1(6) . .
O71B Na3 O52 89.4(16) . .
O71 Na3 O52 83.7(11) . .
O71A Na3 O52 85(2) . .
O9 Na3 O52 81.8(4) . .
O60 Na3 O46 88.6(6) . 1_655
O71B Na3 O46 82.0(16) . 1_655
O71 Na3 O46 85.9(11) . 1_655
O71A Na3 O46 85(2) . 1_655
O9 Na3 O46 99.1(4) . 1_655
O52 Na3 O46 169.6(5) . 1_655
O60 Na3 O2 77.6(5) . 4_666
O71B Na3 O2 150.2(15) . 4_666
O71 Na3 O2 170.4(11) . 4_666
O71A Na3 O2 156(3) . 4_666
O9 Na3 O2 78.3(4) . 4_666
O52 Na3 O2 105.6(5) . 4_666
O46 Na3 O2 84.7(4) 1_655 4_666
O5 W4 O39 103.6(4) . .
O5 W4 O14 102.2(4) . .
O39 W4 O14 84.9(4) . .
O5 W4 O16 100.3(4) . .
O39 W4 O16 89.2(4) . .
O14 W4 O16 157.5(4) . .
O5 W4 O6 98.9(4) . .
O39 W4 O6 157.5(4) . .
O14 W4 O6 89.4(4) . .
O16 W4 O6 87.8(4) . .
O5 W4 O8 169.2(4) . .
O39 W4 O8 85.2(4) . .
O14 W4 O8 84.5(3) . .
O16 W4 O8 73.3(3) . .
O6 W4 O8 72.5(3) . .
O5 W4 Na1 64.3(4) . .
O39 W4 Na1 160.5(3) . .
O14 W4 Na1 83.1(3) . .
O16 W4 Na1 107.5(3) . .
O6 W4 Na1 37.6(3) . .
O8 W4 Na1 108.8(2) . .
C11 N4 C13 118.6(11) . .
C11 N4 C19 110.1(12) . .
C13 N4 C19 110.7(12) . .
C11 N4 Co2 105.4(9) . .
C13 N4 Co2 104.0(9) . .
C19 N4 Co2 107.2(9) . .
O44 C4 O43 121.2(15) . .
O44 C4 C3 122.9(15) . .
O43 C4 C3 115.8(12) . .
O44 Na4 O68 166.8(8) . .
O44 Na4 O65 81.5(8) . .
O68 Na4 O65 89.3(10) . .
O44 Na4 O50 85.1(5) . 3_556
O68 Na4 O50 85.5(8) . 3_556
O65 Na4 O50 90.9(9) . 3_556
O44 Na4 O55 71.2(4) . 1_454
O68 Na4 O55 119.9(7) . 1_454
O65 Na4 O55 149.0(8) . 1_454
O50 Na4 O55 100.9(4) 3_556 1_454
O44 Na4 O22 95.3(4) . 4_565
O68 Na4 O22 93.6(8) . 4_565
O65 Na4 O22 86.3(9) . 4_565
O50 Na4 O22 177.1(5) 3_556 4_565
O55 Na4 O22 82.0(4) 1_454 4_565
O44 Na4 C20 92.2(4) . 1_454
O68 Na4 C20 99.3(7) . 1_454
O65 Na4 C20 162.0(9) . 1_454
O50 Na4 C20 105.4(4) 3_556 1_454
O55 Na4 C20 21.1(3) 1_454 1_454
O22 Na4 C20 77.5(4) 4_565 1_454
O44 Na4 Na5 44.8(3) . 3_556
O68 Na4 Na5 138.3(7) . 3_556
O65 Na4 Na5 122.4(8) . 3_556
O50 Na4 Na5 69.2(3) 3_556 3_556
O55 Na4 Na5 41.1(3) 1_454 3_556
O22 Na4 Na5 113.1(3) 4_565 3_556
C20 Na4 Na5 59.2(3) 1_454 3_556
O9 W5 O10 101.4(4) . .
O9 W5 O38 101.0(5) . .
O10 W5 O38 157.6(4) . .
O9 W5 O16 99.7(4) . .
O10 W5 O16 88.4(4) . .
O38 W5 O16 87.8(4) . .
O9 W5 O18 102.8(4) . .
O10 W5 O18 89.9(4) . .
O38 W5 O18 85.2(4) . .
O16 W5 O18 157.3(4) . .
O9 W5 O8 171.0(4) . .
O10 W5 O8 73.3(3) . .
O38 W5 O8 84.5(3) . .
O16 W5 O8 73.1(3) . .
O18 W5 O8 84.7(3) . .
N1 C5 C6 107.2(11) . .
O55 Na5 O63 170.8(6) 3_657 .
O55 Na5 O62 86.0(5) 3_657 .
O63 Na5 O62 91.7(5) . .
O55 Na5 O44 70.7(4) 3_657 3_556
O63 Na5 O44 111.7(5) . 3_556
O62 Na5 O44 156.6(5) . 3_556
O55 Na5 O49 101.2(4) 3_657 .
O63 Na5 O49 87.2(5) . .
O62 Na5 O49 81.1(5) . .
O44 Na5 O49 100.4(4) 3_556 .
O55 Na5 O17 91.3(4) 3_657 3_656
O63 Na5 O17 80.1(5) . 3_656
O62 Na5 O17 96.3(5) . 3_656
O44 Na5 O17 87.1(4) 3_556 3_656
O49 Na5 O17 166.9(4) . 3_656
O55 Na5 Na4 43.8(3) 3_657 3_556
O63 Na5 Na4 143.5(5) . 3_556
O62 Na5 Na4 118.0(4) . 3_556
O44 Na5 Na4 41.5(3) 3_556 3_556
O49 Na5 Na4 77.7(3) . 3_556
O17 Na5 Na4 114.4(3) 3_656 3_556
O37 W6 O31 102.2(5) . .
O37 W6 O32 101.7(5) . .
O31 W6 O32 156.1(4) . .
O37 W6 O36 101.6(4) . .
O31 W6 O36 88.4(4) . .
O32 W6 O36 88.1(4) . .
O37 W6 O25 101.7(5) . .
O31 W6 O25 85.5(4) . .
O32 W6 O25 88.4(4) . .
O36 W6 O25 156.6(4) . .
O37 W6 O35 173.2(4) . .
O31 W6 O35 83.1(3) . .
O32 W6 O35 73.2(3) . .
O36 W6 O35 74.0(3) . .
O25 W6 O35 82.9(3) . .
W1 O6 W4 121.8(5) . .
W1 O6 Na1 123.1(5) . .
W4 O6 Na1 113.1(4) . .
N2 C6 C5 105.9(11) . .
O66 Na6 O28 87.7(4) . .
O66 Na6 O61 104.6(5) . 2
O28 Na6 O61 165.3(5) . 2
O66 Na6 O54 95.8(4) . 4_665
O28 Na6 O54 78.6(4) . 4_665
O61 Na6 O54 91.9(4) 2 4_665
O66 Na6 O57 85.5(4) . 4_665
O28 Na6 O57 97.9(5) . 4_665
O61 Na6 O57 91.2(4) 2 4_665
O54 Na6 O57 176.2(5) 4_665 4_665
O66 Na6 O48 164.0(5) . 4_665
O28 Na6 O48 76.3(4) . 4_665
O61 Na6 O48 91.4(4) 2 4_665
O54 Na6 O48 82.5(4) 4_665 4_665
O57 Na6 O48 95.3(4) 4_665 4_665
O66 Na6 Na2 96.8(3) . 2
O28 Na6 Na2 141.4(3) . 2
O61 Na6 Na2 46.4(3) 2 2
O54 Na6 Na2 138.3(3) 4_665 2
O57 Na6 Na2 44.8(3) 4_665 2
O48 Na6 Na2 95.0(3) 4_665 2
O66 Na6 Na1 134.2(4) . 4_665
O28 Na6 Na1 70.9(3) . 4_665
O61 Na6 Na1 94.5(4) 2 4_665
O54 Na6 Na1 41.5(3) 4_665 4_665
O57 Na6 Na1 136.0(4) 4_665 4_665
O48 Na6 Na1 41.1(3) 4_665 4_665
Na2 Na6 Na1 125.3(2) 2 4_665
O4 W7 O13 102.3(5) . .
O4 W7 O14 101.1(5) . .
O13 W7 O14 84.7(4) . .
O4 W7 O3 102.8(4) . .
O13 W7 O3 89.7(4) . .
O14 W7 O3 156.1(4) . .
O4 W7 O12 100.8(5) . .
O13 W7 O12 156.7(4) . .
O14 W7 O12 87.9(4) . .
O3 W7 O12 88.2(4) . .
O4 W7 O24 171.5(4) . .
O13 W7 O24 84.9(3) . .
O14 W7 O24 84.0(3) . .
O3 W7 O24 72.4(3) . .
O12 W7 O24 72.4(3) . .
N2 C7 C8 108.9(11) . .
O17 W8 O40 101.9(4) . .
O17 W8 O38 102.5(4) . .
O40 W8 O38 86.2(4) . .
O17 W8 O33 99.3(4) . .
O40 W8 O33 158.8(4) . .
O38 W8 O33 88.9(4) . .
O17 W8 O26 98.7(4) . .
O40 W8 O26 89.5(4) . .
O38 W8 O26 158.8(4) . .
O33 W8 O26 87.7(4) . .
O17 W8 O34 169.0(4) . .
O40 W8 O34 85.7(3) . .
O38 W8 O34 85.8(3) . .
O33 W8 O34 73.3(3) . .
O26 W8 O34 73.2(3) . .
Si1 O8 W1 123.1(5) . .
Si1 O8 W4 124.4(4) . .
W1 O8 W4 92.4(3) . .
Si1 O8 W5 124.7(5) . .
W1 O8 W5 91.2(3) . .
W4 O8 W5 91.5(3) . .
O46 C8 O45 122.5(14) . .
O46 C8 C7 123.0(14) . .
O45 C8 C7 114.3(13) . .
O29 W9 O30 98.4(4) . .
O29 W9 O1 103.8(4) . .
O30 W9 O1 89.8(4) . .
O29 W9 O27 103.4(4) . .
O30 W9 O27 158.2(4) . .
O1 W9 O27 84.8(4) . .
O29 W9 O26 97.4(4) . .
O30 W9 O26 88.5(4) . .
O1 W9 O26 158.8(4) . .
O27 W9 O26 89.0(4) . .
O29 W9 O34 168.1(4) . .
O30 W9 O34 74.3(3) . .
O1 W9 O34 85.8(4) . .
O27 W9 O34 84.2(3) . .
O26 W9 O34 73.4(3) . .
W5 O9 Na3 173.2(6) . .
N2 C9 C10 112.7(11) . .
O22 W10 O25 102.1(4) . .
O22 W10 O11 101.5(4) . .
O25 W10 O11 85.4(4) . .
O22 W10 O12 99.0(4) . .
O25 W10 O12 158.8(4) . .
O11 W10 O12 88.3(4) . .
O22 W10 O23 100.5(4) . .
O25 W10 O23 90.0(4) . .
O11 W10 O23 157.9(4) . .
O12 W10 O23 88.3(4) . .
O22 W10 O24 170.5(3) . .
O25 W10 O24 85.2(4) . .
O11 W10 O24 85.0(4) . .
O12 W10 O24 74.1(3) . .
O23 W10 O24 73.1(4) . .
W5 O10 W1 122.2(4) . .
O48 C10 O47 122.6(13) . .
O48 C10 C9 123.3(13) . .
O47 C10 C9 114.1(11) . .
O19 W11 O18 102.1(5) . .
O19 W11 O36 101.2(4) . .
O18 W11 O36 90.7(4) . .
O19 W11 O40 100.5(4) . .
O18 W11 O40 84.8(4) . .
O36 W11 O40 158.3(3) . .
O19 W11 O72 100.1(5) . .
O18 W11 O72 157.5(4) . .
O36 W11 O72 88.6(4) . .
O40 W11 O72 87.5(4) . .
O19 W11 O35 171.2(4) . .
O18 W11 O35 85.5(3) . .
O36 W11 O35 74.0(3) . .
O40 W11 O35 84.5(3) . .
O72 W11 O35 72.7(3) . .
W10 O11 W1 152.0(5) . .
N4 C11 C12 106.6(12) . .
O15 W12 O13 103.6(4) . .
O15 W12 O39 102.7(4) . .
O13 W12 O39 85.6(4) . .
O15 W12 O30 100.2(4) . .
O13 W12 O30 89.1(4) . .
O39 W12 O30 157.1(4) . .
O15 W12 O33 99.6(4) . .
O13 W12 O33 156.7(4) . .
O39 W12 O33 88.1(4) . .
O30 W12 O33 88.0(4) . .
O15 W12 O34 169.6(4) . .
O13 W12 O34 84.7(3) . .
O39 W12 O34 84.0(3) . .
O30 W12 O34 73.3(3) . .
O33 W12 O34 72.3(3) . .
W10 O12 W7 122.2(5) . .
O50 C12 O49 126.2(15) . .
O50 C12 C11 117.5(15) . .
O49 C12 C11 116.2(14) . .
W12 O13 W7 152.0(5) . .
N4 C13 C14 109.8(12) . .
W4 O14 W7 152.9(5) . .
N3 C14 C13 107.5(11) . .
N3 C15 C16 107.5(11) . .
W5 O16 W4 121.9(5) . .
O52 C16 O51 123.0(16) . .
O52 C16 C15 121.4(15) . .
O51 C16 C15 115.5(13) . .
W8 O17 Na5 137.9(5) . 3_656
N3 C17 C18 113.1(12) . .
W11 O18 W5 153.2(5) . .
O54 C18 O53 123.6(13) . .
O54 C18 C17 121.5(14) . .
O53 C18 C17 114.8(11) . .
N4 C19 C20 114.0(12) . .
O55 C20 O56 124.3(14) . .
O55 C20 C19 122.1(13) . .
O56 C20 C19 113.5(11) . .
O55 C20 Na4 46.7(8) . 1_656
O56 C20 Na4 77.9(8) . 1_656
C19 C20 Na4 167.1(10) . 1_656
W3 O21 W2 150.9(5) . .
W10 O22 Na4 149.6(6) . 4_666
W10 O23 W2 122.3(5) . .
Si1 O24 W10 123.4(5) . .
Si1 O24 W2 126.1(5) . .
W10 O24 W2 91.6(3) . .
Si1 O24 W7 124.0(5) . .
W10 O24 W7 91.3(3) . .
W2 O24 W7 90.4(3) . .
W10 O25 W6 151.6(6) . .
W8 O26 W9 122.1(5) . .
W3 O27 W9 151.6(5) . .
W3 O28 Na6 156.8(5) . .
W9 O30 W12 121.4(4) . .
W6 O31 W1 152.9(5) . .
W6 O32 W3 121.8(5) . .
W8 O33 W12 122.8(5) . .
Si1 O34 W9 124.5(5) . .
Si1 O34 W8 123.7(4) . .
W9 O34 W8 91.3(3) . .
Si1 O34 W12 125.0(5) . .
W9 O34 W12 90.9(3) . .
W8 O34 W12 91.5(3) . .
Si1 O35 W3 124.1(5) . .
Si1 O35 W11 124.4(5) . .
W3 O35 W11 92.0(3) . .
Si1 O35 W6 125.1(5) . .
W3 O35 W6 91.1(3) . .
W11 O35 W6 89.9(3) . .
W6 O36 W11 122.1(4) . .
W8 O38 W5 150.6(5) . .
W4 O39 W12 152.0(5) . .
W8 O40 W11 150.4(5) . .
C2 O42 Co1 113.3(10) . .
C4 O43 Co1 115.1(9) . .
C4 O44 Na4 148.3(11) . .
C4 O44 Na5 118.0(11) . 3_556
Na4 O44 Na5 93.6(4) . 3_556
C8 O45 Co1 112.8(9) . .
C8 O45 Na2 132.9(9) . .
Co1 O45 Na2 113.0(4) . .
C8 O46 Na3 140.3(11) . 1_455
C10 O47 Co1 115.6(8) . .
C10 O48 Na1 128.8(10) . .
C10 O48 Na6 116.7(9) . 4_566
Na1 O48 Na6 94.4(4) . 4_566
C12 O49 Co2 112.6(9) . .
C12 O49 Na5 119.0(9) . .
Co2 O49 Na5 123.3(5) . .
C12 O50 Na4 138.9(11) . 3_556
C16 O51 Co2 112.7(9) . .
C16 O52 Na3 156.2(12) . .
C18 O53 Co2 115.9(9) . .
C18 O54 Na1 129.6(11) . .
C18 O54 Na6 123.5(10) . 4_566
Na1 O54 Na6 95.1(4) . 4_566
C20 O55 Na5 135.7(11) . 3_657
C20 O55 Na4 112.2(10) . 1_656
Na5 O55 Na4 95.2(4) 3_657 1_656
C20 O56 Co2 116.2(9) . .
Na2 O57 Na6 90.2(4) . 4_566
Na6 O61 Na2 89.1(4) 2_545 .
W3 O72 W11 121.1(5) . .

loop_
_geom_bond_atom_site_label_1
_geom_bond_atom_site_label_2
_geom_bond_distance
_geom_bond_site_symmetry_2
W1 O7 1.710(10) .
W1 O31 1.897(9) .
W1 O6 1.907(9) .
W1 O11 1.911(8) .
W1 O10 1.932(9) .
W1 O8 2.331(9) .
Si1 O35 1.610(9) .
Si1 O24 1.619(9) .
Si1 O34 1.624(10) .
Si1 O8 1.634(9) .
Co1 O47 1.865(9) .
Co1 O43 1.883(8) .
Co1 O45 1.924(10) .
Co1 O42 1.929(10) .
Co1 N1 1.936(12) .
Co1 N2 1.937(11) .
O1 W2 1.888(9) .
O1 W9 1.913(9) .
N1 C1 1.474(17) .
N1 C5 1.48(2) .
N1 C3 1.511(16) .
C1 C2 1.57(2) .
Na1 O48 2.273(11) .
Na1 O54 2.295(12) .
Na1 O59 2.315(15) .
Na1 O58 2.355(15) .
Na1 O6 2.425(11) .
Na1 Na6 3.450(9) 4_566
Na1 W4 3.655(7) .
W2 O2 1.711(9) .
W2 O3 1.884(9) .
W2 O23 1.917(10) .
W2 O21 1.933(8) .
W2 O24 2.340(9) .
Co2 O56 1.867(8) .
Co2 O53 1.879(9) .
Co2 O51 1.930(10) .
Co2 O49 1.935(10) .
Co2 N3 1.936(12) .
Co2 N4 1.937(12) .
O2 Na3 2.538(11) 4_565
N2 C9 1.454(16) .
N2 C7 1.459(18) .
N2 C6 1.500(17) .
C2 O41 1.184(18) .
C2 O42 1.273(18) .
Na2 O57 2.372(12) .
Na2 O57 2.372(12) 3_556
Na2 O61 2.440(11) 3_556
Na2 O61 2.440(11) .
Na2 O45 2.485(9) .
Na2 O45 2.485(9) 3_556
Na2 Na6 3.366(6) 4_566
Na2 Na6 3.366(6) 2_545
W3 O28 1.705(10) .
W3 O21 1.887(8) .
W3 O27 1.900(9) .
W3 O72 1.922(9) .
W3 O32 1.938(9) .
W3 O35 2.316(9) .
O3 W7 1.920(9) .
N3 C14 1.459(18) .
N3 C17 1.493(16) .
N3 C15 1.501(19) .
C3 C4 1.50(2) .
Na3 O60 2.343(16) .
Na3 O71B 2.388(10) .
Na3 O71 2.390(10) .
Na3 O71A 2.394(10) .
Na3 O9 2.419(11) .
Na3 O52 2.420(13) .
Na3 O46 2.466(13) 1_655
Na3 O2 2.538(12) 4_666
W4 O5 1.711(10) .
W4 O39 1.895(10) .
W4 O14 1.902(9) .
W4 O16 1.931(9) .
W4 O6 1.945(9) .
W4 O8 2.335(8) .
O4 W7 1.700(10) .
N4 C11 1.469(19) .
N4 C13 1.474(19) .
N4 C19 1.475(16) .
C4 O44 1.217(16) .
C4 O43 1.293(18) .
Na4 O44 2.334(12) .
Na4 O68 2.370(10) .
Na4 O65 2.384(10) .
Na4 O50 2.413(14) 3_556
Na4 O55 2.439(13) 1_454
Na4 O22 2.472(12) 4_565
Na4 C20 3.101(16) 1_454
Na4 Na5 3.512(9) 3_556
W5 O9 1.691(10) .
W5 O10 1.894(9) .
W5 O38 1.909(9) .
W5 O16 1.913(9) .
W5 O18 1.917(9) .
W5 O8 2.356(8) .
C5 C6 1.59(2) .
Na5 O55 2.318(12) 3_657
Na5 O63 2.395(16) .
Na5 O62 2.426(14) .
Na5 O44 2.481(13) 3_556
Na5 O49 2.511(12) .
Na5 O17 2.521(11) 3_656
Na5 Na4 3.512(9) 3_556
W6 O37 1.691(10) .
W6 O31 1.884(9) .
W6 O32 1.891(9) .
W6 O36 1.899(9) .
W6 O25 1.930(9) .
W6 O35 2.373(9) .
Na6 O66 2.325(12) .
Na6 O28 2.331(11) .
Na6 O61 2.360(13) 2
Na6 O54 2.380(12) 4_665
Na6 O57 2.382(13) 4_665
Na6 O48 2.427(12) 4_665
Na6 Na2 3.366(6) 2
Na6 Na1 3.450(9) 4_665
W7 O13 1.899(9) .
W7 O14 1.913(9) .
W7 O12 1.947(9) .
W7 O24 2.378(8) .
C7 C8 1.49(2) .
W8 O17 1.710(9) .
W8 O40 1.900(9) .
W8 O38 1.907(10) .
W8 O33 1.908(8) .
W8 O26 1.909(9) .
W8 O34 2.345(8) .
C8 O46 1.226(18) .
C8 O45 1.289(17) .
W9 O29 1.697(10) .
W9 O30 1.912(9) .
W9 O27 1.916(9) .
W9 O26 1.916(9) .
W9 O34 2.334(9) .
C9 C10 1.512(19) .
W10 O22 1.697(9) .
W10 O25 1.889(9) .
W10 O11 1.890(9) .
W10 O12 1.902(9) .
W10 O23 1.911(10) .
W10 O24 2.336(9) .
C10 O48 1.210(15) .
C10 O47 1.295(16) .
W11 O19 1.680(9) .
W11 O18 1.873(9) .
W11 O36 1.922(9) .
W11 O40 1.937(9) .
W11 O72 1.940(10) .
W11 O35 2.358(8) .
C11 C12 1.53(2) .
W12 O15 1.686(10) .
W12 O13 1.898(9) .
W12 O39 1.905(10) .
W12 O30 1.929(9) .
W12 O33 1.936(8) .
W12 O34 2.367(8) .
C12 O50 1.242(18) .
C12 O49 1.271(19) .
C13 C14 1.52(2) .
C15 C16 1.52(2) .
C16 O52 1.221(18) .
C16 O51 1.279(17) .
O17 Na5 2.521(11) 3_656
C17 C18 1.51(2) .
C18 O54 1.212(16) .
C18 O53 1.290(17) .
C19 C20 1.51(2) .
C20 O55 1.203(15) .
C20 O56 1.307(17) .
C20 Na4 3.101(16) 1_656
O22 Na4 2.472(12) 4_666
O44 Na5 2.481(13) 3_556
O46 Na3 2.466(13) 1_455
O48 Na6 2.427(12) 4_566
O50 Na4 2.413(14) 3_556
O54 Na6 2.380(12) 4_566
O55 Na5 2.318(12) 3_657
O55 Na4 2.439(13) 1_656
O57 Na6 2.382(13) 4_566
O61 Na6 2.360(13) 2_545
